data_4063410
loop_
_publ_author_name
'Adams, Richard D.'
'Kan, Yuwei'
'Zhang, Qiang'

_publ_section_title
;
 Transformations of Triphenylgermyl Ligands in Iridium&#x2212;Ruthenium
 Carbonyl Cluster Complexes
;
_journal_issue 2
_journal_name_full Organometallics
_journal_page_first 328
_journal_page_last 333
_journal_paper_doi 10.1021/om100989s
_journal_volume 30
_journal_year 2011
_chemical_formula_sum 'C39 H25 Ge3 Ir O9 Ru3'
_chemical_formula_weight 1350.77
_chemical_name_systematic
; 
 ? 
;
_space_group_IT_number 2
_symmetry_cell_setting triclinic
_symmetry_space_group_name_Hall '-P 1'
_symmetry_space_group_name_H-M 'P -1'
_atom_sites_solution_hydrogens geom
_atom_sites_solution_primary direct
_atom_sites_solution_secondary difmap
_audit_creation_method SHELXL-97
_cell_angle_alpha 87.3760(10)
_cell_angle_beta 87.8870(10)
_cell_angle_gamma 69.7140(10)
_cell_formula_units_Z 2
_cell_length_a 9.4226(3)
_cell_length_b 11.6333(3)
_cell_length_c 19.3885(6)
_cell_measurement_reflns_used 7094
_cell_measurement_temperature 294(2)
_cell_measurement_theta_max 28.29
_cell_measurement_theta_min 2.41
_cell_volume 1990.87(10)
_computing_cell_refinement 'SAINT+  V6.45 (Bruker, 2003)'
_computing_data_collection 'SMART V5.632 (Bruker, 2005)'
_computing_data_reduction 'SAINT+  V6.45'
_computing_molecular_graphics 'SHELXTL V6.1 (Sheldrick, 2000)'
_computing_publication_material 'SHELXTL V6.1'
_computing_structure_refinement 'SHELXL-97 (Sheldrick, 1997)'
_computing_structure_solution 'SHELXS-97 (Sheldrick, 1990)'
_diffrn_ambient_temperature 294(2)
_diffrn_measured_fraction_theta_full 0.996
_diffrn_measured_fraction_theta_max 0.996
_diffrn_measurement_device_type 'Bruker SMART APEX CCD diffractometer'
_diffrn_measurement_method 'omega scans'
_diffrn_radiation_monochromator graphite
_diffrn_radiation_source 'fine-focus sealed tube'
_diffrn_radiation_type MoK\a
_diffrn_radiation_wavelength 0.71073
_diffrn_reflns_av_R_equivalents 0.0237
_diffrn_reflns_av_sigmaI/netI 0.0240
_diffrn_reflns_limit_h_max 12
_diffrn_reflns_limit_h_min -12
_diffrn_reflns_limit_k_max 15
_diffrn_reflns_limit_k_min -15
_diffrn_reflns_limit_l_max 25
_diffrn_reflns_limit_l_min -25
_diffrn_reflns_number 31825
_diffrn_reflns_theta_full 28.32
_diffrn_reflns_theta_max 28.32
_diffrn_reflns_theta_min 1.87
_diffrn_standards_decay_% <1
_exptl_absorpt_coefficient_mu 6.722
_exptl_absorpt_correction_T_max 1.000
_exptl_absorpt_correction_T_min 0.649
_exptl_absorpt_correction_type multi-scan
_exptl_absorpt_process_details '(SADABS, Bruker, 1997)'
_exptl_crystal_colour black
_exptl_crystal_density_diffrn 2.253
_exptl_crystal_density_method 'not measured'
_exptl_crystal_description block
_exptl_crystal_F_000 1272
_exptl_crystal_size_max 0.30
_exptl_crystal_size_mid 0.10
_exptl_crystal_size_min 0.05
_refine_diff_density_max 0.971
_refine_diff_density_min -0.492
_refine_diff_density_rms 0.092
_refine_ls_extinction_method none
_refine_ls_goodness_of_fit_ref 1.044
_refine_ls_hydrogen_treatment constr
_refine_ls_matrix_type full
_refine_ls_number_parameters 496
_refine_ls_number_reflns 9922
_refine_ls_number_restraints 0
_refine_ls_restrained_S_all 1.044
_refine_ls_R_factor_all 0.0298
_refine_ls_R_factor_gt 0.0257
_refine_ls_shift/su_max 0.001
_refine_ls_shift/su_mean 0.000
_refine_ls_structure_factor_coef Fsqd
_refine_ls_weighting_details 'calc w=1/[\s^2^(Fo^2^)+(0.0292P)^2^+1.1970P] where P=(Fo^2^+2Fc^2^)/3'
_refine_ls_weighting_scheme calc
_refine_ls_wR_factor_gt 0.0602
_refine_ls_wR_factor_ref 0.0629
_reflns_number_gt 9019
_reflns_number_total 9922
_reflns_threshold_expression >2sigma(I)
_cod_data_source_file om100989s_si_001.cif
_cod_data_source_block 4
_cod_depositor_comments
;
The following automatic conversions were performed:

'_symmetry_cell_setting' value 'Triclinic' changed to 'triclinic'
according to the built-in table from CIF Core dictionary named
'cif_core.dic' version 2.4.1 from 2010-06-29.

Automatic conversion script
Id: cif_fix_values 1673 2011-04-08 12:14:43Z adriana 
;
_cod_original_sg_symbol_H-M P-1
_cod_database_code 4063410

loop_
_symmetry_equiv_pos_as_xyz
'x, y, z'
'-x, -y, -z'

loop_
_atom_site_label
_atom_site_type_symbol
_atom_site_fract_x
_atom_site_fract_y
_atom_site_fract_z
_atom_site_U_iso_or_equiv
_atom_site_adp_type
_atom_site_occupancy
_atom_site_symmetry_multiplicity
_atom_site_calc_flag
_atom_site_refinement_flags
_atom_site_disorder_assembly
_atom_site_disorder_group
C48 C 1.0987(6) 0.2090(6) 0.0067(3) 0.0788(15) Uani 1 1 d . . .
H48 H 1.1826 0.1794 -0.0228 0.095 Uiso 1 1 calc R . .
C50 C 0.9441(5) 0.1777(5) 0.0988(2) 0.0693(13) Uani 1 1 d . . .
H50 H 0.9231 0.1240 0.1312 0.083 Uiso 1 1 calc R . .
C41 C 0.0208(5) 0.4519(4) 0.4142(2) 0.0555(10) Uani 1 1 d . . .
H41 H -0.0307 0.4325 0.4522 0.067 Uiso 1 1 calc R . .
C49 C 1.0660(6) 0.1333(5) 0.0530(3) 0.0806(15) Uani 1 1 d . . .
H49 H 1.1249 0.0505 0.0548 0.097 Uiso 1 1 calc R . .
C43 C 0.0325(5) 0.5878(4) 0.3204(3) 0.0631(12) Uani 1 1 d . . .
H43 H -0.0115 0.6604 0.2949 0.076 Uiso 1 1 calc R . .
C59 C 0.9021(5) 0.1853(4) 0.4915(2) 0.0567(10) Uani 1 1 d . . .
H59 H 0.9787 0.1152 0.5074 0.068 Uiso 1 1 calc R . .
C40 C 0.1640(4) 0.3723(4) 0.3956(2) 0.0483(9) Uani 1 1 d . . .
H40 H 0.2077 0.3000 0.4215 0.058 Uiso 1 1 calc R . .
C47 C 1.0091(7) 0.3310(6) 0.0021(3) 0.0883(18) Uani 1 1 d . . .
H47 H 1.0306 0.3829 -0.0314 0.106 Uiso 1 1 calc R . .
C54 C 0.4820(7) 0.7754(4) 0.0771(3) 0.0715(13) Uani 1 1 d . . .
H54 H 0.4475 0.8562 0.0601 0.086 Uiso 1 1 calc R . .
C53 C 0.5966(6) 0.7378(4) 0.1233(2) 0.0699(13) Uani 1 1 d . . .
H53 H 0.6393 0.7933 0.1380 0.084 Uiso 1 1 calc R . .
C31 C 0.8917(4) 0.3080(4) 0.2684(2) 0.0519(9) Uani 1 1 d . . .
C13 C 0.3595(5) 0.0527(4) 0.2225(2) 0.0564(10) Uani 1 1 d . . .
C61 C 0.7179(5) 0.3817(4) 0.5119(2) 0.0574(10) Uani 1 1 d . . .
H61 H 0.6723 0.4448 0.5420 0.069 Uiso 1 1 calc R . .
C46 C 0.8874(6) 0.3760(4) 0.0472(3) 0.0724(14) Uani 1 1 d . . .
H46 H 0.8273 0.4585 0.0441 0.087 Uiso 1 1 calc R . .
C44 C 0.1753(4) 0.5088(3) 0.3020(2) 0.0525(9) Uani 1 1 d . . .
H44 H 0.2271 0.5292 0.2643 0.063 Uiso 1 1 calc R . .
C11 C 0.3441(5) 0.0475(4) 0.3664(2) 0.0529(9) Uani 1 1 d . . .
C55 C 0.4181(6) 0.6939(4) 0.0560(2) 0.0628(11) Uani 1 1 d . . .
H55 H 0.3406 0.7192 0.0243 0.075 Uiso 1 1 calc R . .
O13 O 0.2832(5) 0.0458(4) 0.18044(19) 0.0911(12) Uani 1 1 d . . .
C56 C 0.4690(5) 0.5740(4) 0.0818(2) 0.0534(9) Uani 1 1 d . . .
H56 H 0.4237 0.5198 0.0678 0.064 Uiso 1 1 calc R . .
C45 C 0.8538(4) 0.2991(4) 0.09732(19) 0.0488(9) Uani 1 1 d . . .
C60 C 0.8302(5) 0.2747(5) 0.5360(2) 0.0629(11) Uani 1 1 d . . .
H60 H 0.8553 0.2649 0.5824 0.075 Uiso 1 1 calc R . .
C32 C 0.5913(4) 0.4859(3) 0.2957(2) 0.0473(8) Uani 1 1 d . . .
O11 O 0.2620(4) 0.0386(3) 0.40825(19) 0.0816(10) Uani 1 1 d . . .
C62 C 0.6745(4) 0.3947(4) 0.4445(2) 0.0496(9) Uani 1 1 d . . .
H62 H 0.5981 0.4661 0.4301 0.059 Uiso 1 1 calc R . .
C39 C 0.2417(4) 0.3995(3) 0.3392(2) 0.0412(8) Uani 1 1 d . . .
O32 O 0.5254(4) 0.5865(3) 0.30352(18) 0.0719(9) Uani 1 1 d . . .
C58 C 0.8625(4) 0.1969(3) 0.4212(2) 0.0434(8) Uani 1 1 d . . .
H58 H 0.9498 0.1684 0.3894 0.052 Uiso 1 1 calc R . .
C57 C 0.7434(4) 0.3018(3) 0.39557(18) 0.0382(7) Uani 1 1 d . . .
C51 C 0.5859(5) 0.5334(3) 0.12793(19) 0.0459(8) Uani 1 1 d . . .
Ir1 Ir 0.530204(15) 0.229758(11) 0.187867(7) 0.03665(4) Uani 1 1 d . . .
Ru3 Ru 0.68912(3) 0.31421(2) 0.289678(14) 0.03289(6) Uani 1 1 d . . .
Ru1 Ru 0.48625(3) 0.05608(2) 0.295170(14) 0.03524(6) Uani 1 1 d . . .
Ru2 Ru 0.64989(3) 0.15293(2) 0.386490(14) 0.03592(6) Uani 1 1 d . . .
Ge1 Ge 0.73263(4) 0.08637(3) 0.261042(19) 0.03586(8) Uani 1 1 d . . .
Ge2 Ge 0.43183(4) 0.27935(3) 0.309703(19) 0.03519(8) Uani 1 1 d . . .
Ge3 Ge 0.67486(4) 0.36057(3) 0.15808(2) 0.04081(9) Uani 1 1 d . . .
O31 O 1.0144(4) 0.2967(4) 0.25868(19) 0.0830(11) Uani 1 1 d . . .
C33 C 0.9225(4) -0.0432(3) 0.23841(19) 0.0411(7) Uani 1 1 d . . .
C12 C 0.6020(5) -0.1154(4) 0.2950(2) 0.0513(9) Uani 1 1 d . . .
C21 C 0.5327(5) 0.1896(5) 0.4687(2) 0.0604(11) Uani 1 1 d . . .
C34 C 1.0418(4) -0.0697(3) 0.2826(2) 0.0503(9) Uani 1 1 d . . .
H34 H 1.0294 -0.0254 0.3225 0.060 Uiso 1 1 calc R . .
O22 O 0.7757(4) -0.1148(3) 0.43113(19) 0.0808(11) Uani 1 1 d . . .
C52 C 0.6491(6) 0.6182(4) 0.1482(2) 0.0598(11) Uani 1 1 d . . .
H52 H 0.7283 0.5935 0.1790 0.072 Uiso 1 1 calc R . .
O21 O 0.4623(4) 0.2156(4) 0.51777(19) 0.0976(13) Uani 1 1 d . . .
C3 C 0.3382(5) 0.3358(4) 0.1553(2) 0.0534(10) Uani 1 1 d . . .
C2 C 0.5904(5) 0.1252(4) 0.1128(2) 0.0561(10) Uani 1 1 d . . .
C22 C 0.7247(5) -0.0145(4) 0.4148(2) 0.0521(10) Uani 1 1 d . . .
O3 O 0.2258(4) 0.3952(4) 0.1347(2) 0.0909(12) Uani 1 1 d . . .
O2 O 0.6243(5) 0.0588(3) 0.06900(18) 0.0904(12) Uani 1 1 d . . .
C38 C 0.9430(5) -0.1121(4) 0.1808(2) 0.0627(11) Uani 1 1 d . . .
H38 H 0.8634 -0.0982 0.1509 0.075 Uiso 1 1 calc R . .
C42 C -0.0445(5) 0.5587(4) 0.3766(3) 0.0646(12) Uani 1 1 d . . .
H42 H -0.1405 0.6115 0.3888 0.078 Uiso 1 1 calc R . .
O12 O 0.6700(4) -0.2176(3) 0.2955(2) 0.0821(11) Uani 1 1 d . . .
C35 C 1.1795(4) -0.1605(4) 0.2692(2) 0.0559(10) Uani 1 1 d . . .
H35 H 1.2579 -0.1771 0.3001 0.067 Uiso 1 1 calc R . .
C36 C 1.2000(5) -0.2255(4) 0.2107(2) 0.0597(11) Uani 1 1 d . . .
H36 H 1.2933 -0.2847 0.2007 0.072 Uiso 1 1 calc R . .
C37 C 1.0822(6) -0.2029(4) 0.1668(3) 0.0739(14) Uani 1 1 d . . .
H37 H 1.0949 -0.2484 0.1273 0.089 Uiso 1 1 calc R . .

loop_
_atom_site_aniso_label
_atom_site_aniso_U_11
_atom_site_aniso_U_22
_atom_site_aniso_U_33
_atom_site_aniso_U_23
_atom_site_aniso_U_13
_atom_site_aniso_U_12
C48 0.066(3) 0.111(5) 0.064(3) -0.025(3) 0.026(3) -0.037(3)
C50 0.061(3) 0.074(3) 0.054(3) 0.012(2) 0.014(2) -0.004(2)
C41 0.046(2) 0.061(2) 0.060(3) -0.012(2) 0.0117(19) -0.0202(19)
C49 0.068(3) 0.094(4) 0.056(3) 0.001(3) 0.013(2) 0.001(3)
C43 0.052(2) 0.044(2) 0.082(3) 0.002(2) 0.001(2) -0.0026(19)
C59 0.053(2) 0.064(3) 0.057(3) 0.006(2) -0.018(2) -0.025(2)
C40 0.042(2) 0.050(2) 0.054(2) -0.0048(17) 0.0036(17) -0.0167(17)
C47 0.111(5) 0.096(4) 0.078(4) -0.024(3) 0.049(3) -0.065(4)
C54 0.102(4) 0.047(2) 0.058(3) 0.006(2) 0.007(3) -0.018(3)
C53 0.111(4) 0.054(2) 0.058(3) 0.000(2) 0.007(3) -0.045(3)
C31 0.047(2) 0.074(3) 0.045(2) -0.0120(19) 0.0047(17) -0.033(2)
C13 0.060(2) 0.064(3) 0.055(2) 0.008(2) -0.015(2) -0.033(2)
C61 0.060(3) 0.073(3) 0.045(2) -0.019(2) 0.0096(19) -0.029(2)
C46 0.089(4) 0.062(3) 0.077(3) -0.017(2) 0.032(3) -0.043(3)
C44 0.048(2) 0.0403(19) 0.066(3) 0.0017(18) 0.0063(19) -0.0119(17)
C11 0.056(2) 0.054(2) 0.055(2) -0.0013(18) 0.0020(19) -0.029(2)
C55 0.077(3) 0.058(3) 0.045(2) 0.0051(19) -0.003(2) -0.014(2)
O13 0.112(3) 0.111(3) 0.078(2) 0.024(2) -0.048(2) -0.072(2)
C56 0.064(3) 0.053(2) 0.044(2) -0.0001(17) -0.0012(19) -0.022(2)
C45 0.048(2) 0.066(2) 0.038(2) -0.0048(17) 0.0019(16) -0.0277(19)
C60 0.074(3) 0.084(3) 0.041(2) -0.004(2) -0.008(2) -0.040(3)
C32 0.050(2) 0.044(2) 0.050(2) 0.0024(16) -0.0009(17) -0.0199(17)
O11 0.083(2) 0.097(3) 0.075(2) -0.0040(19) 0.028(2) -0.048(2)
C62 0.042(2) 0.053(2) 0.053(2) -0.0107(18) 0.0061(17) -0.0154(17)
C39 0.0317(16) 0.0386(17) 0.053(2) -0.0076(15) 0.0028(15) -0.0118(14)
O32 0.086(2) 0.0404(15) 0.083(2) -0.0061(15) 0.0039(19) -0.0135(16)
C58 0.0331(17) 0.050(2) 0.049(2) -0.0062(16) -0.0044(15) -0.0164(15)
C57 0.0346(17) 0.0451(18) 0.0382(18) -0.0044(14) 0.0014(14) -0.0179(14)
C51 0.057(2) 0.0421(18) 0.040(2) 0.0015(15) 0.0050(17) -0.0201(17)
Ir1 0.03716(7) 0.03743(7) 0.03667(8) 0.00168(5) -0.00463(5) -0.01453(6)
Ru3 0.03001(12) 0.03538(13) 0.03534(14) -0.00169(10) 0.00059(10) -0.01400(10)
Ru1 0.03207(13) 0.03362(13) 0.04145(15) 0.00099(11) -0.00350(11) -0.01318(10)
Ru2 0.03269(13) 0.04126(14) 0.03575(14) 0.00207(11) -0.00377(11) -0.01533(11)
Ge1 0.03067(17) 0.03509(17) 0.03986(19) -0.00184(14) -0.00034(14) -0.00884(14)
Ge2 0.02840(16) 0.03455(17) 0.0416(2) -0.00028(14) -0.00026(14) -0.00973(13)
Ge3 0.0425(2) 0.04260(19) 0.0395(2) 0.00227(15) 0.00142(15) -0.01819(16)
O31 0.0485(18) 0.138(3) 0.079(2) -0.025(2) 0.0138(16) -0.052(2)
C33 0.0358(17) 0.0343(16) 0.048(2) 0.0021(14) 0.0032(15) -0.0069(14)
C12 0.047(2) 0.042(2) 0.067(3) 0.0016(18) -0.0080(19) -0.0163(17)
C21 0.049(2) 0.087(3) 0.048(2) 0.005(2) 0.0018(19) -0.028(2)
C34 0.041(2) 0.049(2) 0.056(2) -0.0076(17) -0.0025(17) -0.0072(16)
O22 0.096(3) 0.0516(17) 0.099(3) 0.0265(17) -0.046(2) -0.0297(18)
C52 0.077(3) 0.059(2) 0.050(2) 0.0041(19) -0.004(2) -0.032(2)
O21 0.081(3) 0.158(4) 0.054(2) -0.002(2) 0.0239(19) -0.045(3)
C3 0.048(2) 0.059(2) 0.053(2) 0.0057(19) -0.0134(18) -0.0179(19)
C2 0.078(3) 0.048(2) 0.041(2) 0.0023(17) -0.010(2) -0.020(2)
C22 0.057(2) 0.054(2) 0.051(2) 0.0089(18) -0.0180(19) -0.0262(19)
O3 0.058(2) 0.107(3) 0.092(3) 0.023(2) -0.0319(19) -0.009(2)
O2 0.138(4) 0.066(2) 0.053(2) -0.0174(17) -0.010(2) -0.015(2)
C38 0.058(3) 0.062(3) 0.054(3) -0.014(2) -0.009(2) 0.000(2)
C42 0.038(2) 0.057(3) 0.091(4) -0.018(2) 0.012(2) -0.0065(19)
O12 0.075(2) 0.0402(16) 0.124(3) -0.0052(18) -0.021(2) -0.0089(16)
C35 0.038(2) 0.053(2) 0.070(3) 0.002(2) -0.0043(19) -0.0089(17)
C36 0.048(2) 0.050(2) 0.066(3) 0.001(2) 0.016(2) 0.0000(18)
C37 0.077(3) 0.063(3) 0.060(3) -0.019(2) 0.001(2) 0.005(2)

loop_
_atom_type_symbol
_atom_type_description
_atom_type_scat_dispersion_real
_atom_type_scat_dispersion_imag
_atom_type_scat_source
C C 0.0033 0.0016 'International Tables Vol C Tables 4.2.6.8 and 6.1.1.4'
H H 0.0000 0.0000 'International Tables Vol C Tables 4.2.6.8 and 6.1.1.4'
O O 0.0106 0.0060 'International Tables Vol C Tables 4.2.6.8 and 6.1.1.4'
Ge Ge 0.1547 1.8001 'International Tables Vol C Tables 4.2.6.8 and 6.1.1.4'
Ru Ru -1.2594 0.8363 'International Tables Vol C Tables 4.2.6.8 and 6.1.1.4'
Ir Ir -1.4442 7.9887 'International Tables Vol C Tables 4.2.6.8 and 6.1.1.4'

loop_
_geom_angle_atom_site_label_1
_geom_angle_atom_site_label_2
_geom_angle_atom_site_label_3
_geom_angle
_geom_angle_site_symmetry_1
_geom_angle_site_symmetry_3
_geom_angle_publ_flag
C49 C48 C47 120.4(5) . . ?
C45 C50 C49 121.5(5) . . ?
C40 C41 C42 120.2(4) . . ?
C48 C49 C50 120.2(5) . . ?
C44 C43 C42 120.1(4) . . ?
C60 C59 C58 120.9(4) . . ?
C41 C40 C39 120.6(4) . . ?
C48 C47 C46 119.9(5) . . ?
C55 C54 C53 119.9(4) . . ?
C52 C53 C54 120.3(4) . . ?
O31 C31 Ru3 175.0(4) . . ?
O13 C13 Ru1 176.9(4) . . ?
C60 C61 C62 120.8(4) . . ?
C47 C46 C45 120.6(5) . . ?
C43 C44 C39 120.5(4) . . ?
O11 C11 Ru1 177.8(4) . . ?
C54 C55 C56 120.0(4) . . ?
C51 C56 C55 121.3(4) . . ?
C50 C45 C46 117.4(4) . . ?
C50 C45 Ge3 121.7(3) . . ?
C46 C45 Ge3 120.7(3) . . ?
C59 C60 C61 119.7(4) . . ?
O32 C32 Ru3 174.3(4) . . ?
C61 C62 C57 122.0(4) . . ?
C44 C39 C40 118.7(3) . . ?
C44 C39 Ge2 121.7(3) . . ?
C40 C39 Ge2 119.3(3) . . ?
C59 C58 C57 120.9(4) . . ?
C59 C58 Ru2 120.8(3) . . ?
C57 C58 Ru2 66.36(18) . . ?
C58 C57 C62 115.5(3) . . ?
C58 C57 Ru3 119.2(2) . . ?
C62 C57 Ru3 125.1(3) . . ?
C58 C57 Ru2 77.52(19) . . ?
C62 C57 Ru2 118.6(2) . . ?
Ru3 C57 Ru2 76.99(11) . . ?
C56 C51 C52 117.4(4) . . ?
C56 C51 Ge3 122.3(3) . . ?
C52 C51 Ge3 120.0(3) . . ?
C2 Ir1 C3 99.07(18) . . ?
C2 Ir1 Ge3 98.46(14) . . ?
C3 Ir1 Ge3 98.31(12) . . ?
C2 Ir1 Ge1 91.54(13) . . ?
C3 Ir1 Ge1 162.76(13) . . ?
Ge3 Ir1 Ge1 93.497(13) . . ?
C2 Ir1 Ge2 153.03(13) . . ?
C3 Ir1 Ge2 88.56(13) . . ?
Ge3 Ir1 Ge2 106.023(13) . . ?
Ge1 Ir1 Ge2 76.071(12) . . ?
C2 Ir1 Ru3 134.80(14) . . ?
C3 Ir1 Ru3 120.12(13) . . ?
Ge3 Ir1 Ru3 57.014(11) . . ?
Ge1 Ir1 Ru3 57.279(10) . . ?
Ge2 Ir1 Ru3 56.661(10) . . ?
C2 Ir1 Ru1 99.77(12) . . ?
C3 Ir1 Ru1 109.86(13) . . ?
Ge3 Ir1 Ru1 143.283(11) . . ?
Ge1 Ir1 Ru1 54.518(10) . . ?
Ge2 Ir1 Ru1 53.513(10) . . ?
Ru3 Ir1 Ru1 87.956(8) . . ?
C32 Ru3 C31 99.89(17) . . ?
C32 Ru3 C57 90.01(15) . . ?
C31 Ru3 C57 87.69(15) . . ?
C32 Ru3 Ge3 84.21(12) . . ?
C31 Ru3 Ge3 79.06(12) . . ?
C57 Ru3 Ge3 164.37(9) . . ?
C32 Ru3 Ge2 90.81(11) . . ?
C31 Ru3 Ge2 168.78(12) . . ?
C57 Ru3 Ge2 95.73(9) . . ?
Ge3 Ru3 Ge2 98.849(14) . . ?
C32 Ru3 Ge1 159.50(11) . . ?
C31 Ru3 Ge1 96.33(13) . . ?
C57 Ru3 Ge1 103.14(9) . . ?
Ge3 Ru3 Ge1 86.679(14) . . ?
Ge2 Ru3 Ge1 72.493(12) . . ?
C32 Ru3 Ru2 122.50(12) . . ?
C31 Ru3 Ru2 117.78(13) . . ?
C57 Ru3 Ru2 53.06(9) . . ?
Ge3 Ru3 Ru2 141.330(14) . . ?
Ge2 Ru3 Ru2 57.561(11) . . ?
Ge1 Ru3 Ru2 58.386(11) . . ?
C32 Ru3 Ir1 107.48(12) . . ?
C31 Ru3 Ir1 118.60(11) . . ?
C57 Ru3 Ir1 143.98(9) . . ?
Ge3 Ru3 Ir1 51.518(9) . . ?
Ge2 Ru3 Ir1 53.983(10) . . ?
Ge1 Ru3 Ir1 53.142(9) . . ?
Ru2 Ru3 Ir1 91.457(9) . . ?
C11 Ru1 C13 94.29(18) . . ?
C11 Ru1 C12 97.06(18) . . ?
C13 Ru1 C12 95.32(18) . . ?
C11 Ru1 Ge2 92.98(12) . . ?
C13 Ru1 Ge2 103.62(13) . . ?
C12 Ru1 Ge2 157.83(11) . . ?
C11 Ru1 Ge1 148.65(12) . . ?
C13 Ru1 Ge1 116.69(13) . . ?
C12 Ru1 Ge1 85.34(12) . . ?
Ge2 Ru1 Ge1 75.961(13) . . ?
C11 Ru1 Ru2 92.62(12) . . ?
C13 Ru1 Ru2 158.87(13) . . ?
C12 Ru1 Ru2 103.62(12) . . ?
Ge2 Ru1 Ru2 56.045(11) . . ?
Ge1 Ru1 Ru2 56.745(11) . . ?
C11 Ru1 Ir1 139.96(13) . . ?
C13 Ru1 Ir1 74.87(12) . . ?
C12 Ru1 Ir1 121.93(13) . . ?
Ge2 Ru1 Ir1 54.408(10) . . ?
Ge1 Ru1 Ir1 53.429(10) . . ?
Ru2 Ru1 Ir1 87.056(9) . . ?
C21 Ru2 C22 89.9(2) . . ?
C21 Ru2 C57 94.28(17) . . ?
C22 Ru2 C57 131.56(14) . . ?
C21 Ru2 C58 98.77(16) . . ?
C22 Ru2 C58 95.55(14) . . ?
C57 Ru2 C58 36.12(12) . . ?
C21 Ru2 Ge2 93.89(14) . . ?
C22 Ru2 Ge2 133.02(11) . . ?
C57 Ru2 Ge2 94.85(9) . . ?
C58 Ru2 Ge2 129.79(9) . . ?
C21 Ru2 Ge1 160.76(13) . . ?
C22 Ru2 Ge1 88.19(13) . . ?
C57 Ru2 Ge1 101.28(9) . . ?
C58 Ru2 Ge1 100.48(9) . . ?
Ge2 Ru2 Ge1 73.715(13) . . ?
C21 Ru2 Ru3 127.06(15) . . ?
C22 Ru2 Ru3 142.42(14) . . ?
C57 Ru2 Ru3 49.95(9) . . ?
C58 Ru2 Ru3 74.63(9) . . ?
Ge2 Ru2 Ru3 59.378(11) . . ?
Ge1 Ru2 Ru3 59.282(11) . . ?
C21 Ru2 Ru1 106.34(13) . . ?
C22 Ru2 Ru1 79.97(11) . . ?
C57 Ru2 Ru1 142.88(9) . . ?
C58 Ru2 Ru1 154.43(9) . . ?
Ge2 Ru2 Ru1 54.057(10) . . ?
Ge1 Ru2 Ru1 54.490(11) . . ?
Ru3 Ru2 Ru1 93.526(11) . . ?
C33 Ge1 Ir1 132.34(11) . . ?
C33 Ge1 Ru1 125.73(10) . . ?
Ir1 Ge1 Ru1 72.053(11) . . ?
C33 Ge1 Ru2 122.96(11) . . ?
Ir1 Ge1 Ru2 104.594(14) . . ?
Ru1 Ge1 Ru2 68.765(12) . . ?
C33 Ge1 Ru3 128.25(10) . . ?
Ir1 Ge1 Ru3 69.579(11) . . ?
Ru1 Ge1 Ru3 104.737(14) . . ?
Ru2 Ge1 Ru3 62.332(11) . . ?
C39 Ge2 Ru1 126.97(10) . . ?
C39 Ge2 Ir1 127.89(11) . . ?
Ru1 Ge2 Ir1 72.080(12) . . ?
C39 Ge2 Ru2 126.94(11) . . ?
Ru1 Ge2 Ru2 69.897(12) . . ?
Ir1 Ge2 Ru2 104.882(14) . . ?
C39 Ge2 Ru3 126.64(10) . . ?
Ru1 Ge2 Ru3 106.109(15) . . ?
Ir1 Ge2 Ru3 69.357(11) . . ?
Ru2 Ge2 Ru3 63.061(11) . . ?
C51 Ge3 C45 103.08(16) . . ?
C51 Ge3 Ir1 124.19(11) . . ?
C45 Ge3 Ir1 118.94(11) . . ?
C51 Ge3 Ru3 116.64(11) . . ?
C45 Ge3 Ru3 121.51(12) . . ?
Ir1 Ge3 Ru3 71.468(11) . . ?
C34 C33 C38 117.8(3) . . ?
C34 C33 Ge1 119.1(3) . . ?
C38 C33 Ge1 123.1(3) . . ?
O12 C12 Ru1 179.3(5) . . ?
O21 C21 Ru2 177.7(5) . . ?
C33 C34 C35 121.7(4) . . ?
C53 C52 C51 121.2(4) . . ?
O3 C3 Ir1 177.7(4) . . ?
O2 C2 Ir1 177.1(4) . . ?
O22 C22 Ru2 177.0(4) . . ?
C33 C38 C37 120.6(4) . . ?
C43 C42 C41 119.9(4) . . ?
C36 C35 C34 119.9(4) . . ?
C37 C36 C35 119.5(4) . . ?
C36 C37 C38 120.4(4) . . ?

loop_
_geom_bond_atom_site_label_1
_geom_bond_atom_site_label_2
_geom_bond_distance
_geom_bond_site_symmetry_2
_geom_bond_publ_flag
C48 C49 1.332(7) . ?
C48 C47 1.378(8) . ?
C50 C45 1.372(6) . ?
C50 C49 1.389(6) . ?
C41 C40 1.392(5) . ?
C41 C42 1.368(6) . ?
C43 C44 1.385(6) . ?
C43 C42 1.380(6) . ?
C59 C60 1.355(6) . ?
C59 C58 1.414(5) . ?
C40 C39 1.380(5) . ?
C47 C46 1.381(7) . ?
C54 C55 1.371(7) . ?
C54 C53 1.366(7) . ?
C53 C52 1.375(6) . ?
C31 O31 1.127(4) . ?
C31 Ru3 1.915(4) . ?
C13 O13 1.131(5) . ?
C13 Ru1 1.890(4) . ?
C61 C60 1.400(6) . ?
C61 C62 1.369(6) . ?
C46 C45 1.393(6) . ?
C44 C39 1.388(5) . ?
C11 O11 1.126(5) . ?
C11 Ru1 1.913(4) . ?
C55 C56 1.384(6) . ?
C56 C51 1.382(6) . ?
C45 Ge3 1.959(4) . ?
C32 O32 1.133(4) . ?
C32 Ru3 1.895(4) . ?
C62 C57 1.433(5) . ?
C39 Ge2 1.937(3) . ?
C58 C57 1.425(5) . ?
C58 Ru2 2.360(3) . ?
C57 Ru3 2.121(3) . ?
C57 Ru2 2.215(3) . ?
C51 C52 1.394(5) . ?
C51 Ge3 1.961(4) . ?
Ir1 C2 1.881(4) . ?
Ir1 C3 1.912(4) . ?
Ir1 Ge3 2.4098(4) . ?
Ir1 Ge1 2.4920(4) . ?
Ir1 Ge2 2.5228(4) . ?
Ir1 Ru3 2.9188(3) . ?
Ir1 Ru1 2.9519(3) . ?
Ru3 Ge3 2.5822(5) . ?
Ru3 Ge2 2.6058(4) . ?
Ru3 Ge1 2.6203(4) . ?
Ru3 Ru2 2.6994(4) . ?
Ru1 C12 1.913(4) . ?
Ru1 Ge2 2.4943(4) . ?
Ru1 Ge1 2.5267(4) . ?
Ru1 Ru2 2.8932(4) . ?
Ru2 C21 1.883(5) . ?
Ru2 C22 1.890(4) . ?
Ru2 Ge2 2.5555(4) . ?
Ru2 Ge1 2.5956(5) . ?
Ge1 C33 1.949(3) . ?
C33 C34 1.378(5) . ?
C33 C38 1.373(5) . ?
C12 O12 1.138(5) . ?
C21 O21 1.130(5) . ?
C34 C35 1.385(5) . ?
O22 C22 1.132(5) . ?
C3 O3 1.122(5) . ?
C2 O2 1.136(5) . ?
C38 C37 1.396(6) . ?
C35 C36 1.362(6) . ?
C36 C37 1.369(7) . ?
